data_7217351
loop_
_publ_author_name
'Fortea-P\'erez, Francisco R.'
'Marino, Nadia'
'Armentano, Donatella'
'De Munno, Giovanni'
'Julve, Miguel'
'Stiriba, Salah-Eddine'

_publ_section_title
;
 Solid-state cis--trans isomerism in bis(oxamato)palladate(ii) complexes:
 synthesis, structural studies and catalytic activity
;
_journal_issue 30
_journal_name_full CrystEngComm
_journal_page_first 6971
_journal_paper_doi 10.1039/C4CE00669K
_journal_volume 16
_journal_year 2014
_chemical_formula_moiety 'C40 H42 K4 N4 O15 Pd2'
_chemical_formula_sum 'C40 H42 K4 N4 O15 Pd2'
_chemical_formula_weight 1187.97
_chemical_name_systematic
;
 ?
;
_space_group_crystal_system monoclinic
_space_group_IT_number 9
_space_group_name_Hall 'C -2yc'
_space_group_name_H-M_alt 'C 1 c 1'
_symmetry_space_group_name_Hall 'C -2yc'
_symmetry_space_group_name_H-M 'C 1 c 1'
_atom_sites_solution_hydrogens mixed
_audit_creation_method SHELXL-2013
_cell_angle_alpha 90
_cell_angle_beta 124.893(6)
_cell_angle_gamma 90
_cell_formula_units_Z 4
_cell_length_a 16.317(2)
_cell_length_b 25.271(2)
_cell_length_c 13.9855(14)
_cell_measurement_reflns_used 9168
_cell_measurement_temperature 100(2)
_cell_measurement_theta_max 27.10
_cell_measurement_theta_min 2.40
_cell_volume 4730.1(9)
_computing_cell_refinement 'Bruker SAINT'
_computing_data_collection 'Bruker APEX2'
_computing_data_reduction 'Bruker SAINT'
_computing_molecular_graphics 'Bruker SHELXTL'
_computing_publication_material 'Bruker SHELXTL'
_computing_structure_refinement 'SHELXL-2013 (Sheldrick, 2013)'
_computing_structure_solution 'SHELXS-97 (Sheldrick, 2008)'
_diffrn_ambient_temperature 100(2)
_diffrn_measured_fraction_theta_full 1.000
_diffrn_measured_fraction_theta_max 0.996
_diffrn_measurement_device_type 'Bruker APEX-II CCD'
_diffrn_measurement_method '\f and \w scans'
_diffrn_radiation_type MoK\a
_diffrn_radiation_wavelength 0.71073
_diffrn_reflns_av_R_equivalents 0.0280
_diffrn_reflns_av_unetI/netI 0.0222
_diffrn_reflns_Laue_measured_fraction_full 1.000
_diffrn_reflns_Laue_measured_fraction_max 0.996
_diffrn_reflns_limit_h_max 20
_diffrn_reflns_limit_h_min -20
_diffrn_reflns_limit_k_max 32
_diffrn_reflns_limit_k_min -32
_diffrn_reflns_limit_l_max 17
_diffrn_reflns_limit_l_min -17
_diffrn_reflns_number 51992
_diffrn_reflns_point_group_measured_fraction_full 1.000
_diffrn_reflns_point_group_measured_fraction_max 0.996
_diffrn_reflns_theta_full 25.242
_diffrn_reflns_theta_max 27.135
_diffrn_reflns_theta_min 1.722
_exptl_absorpt_coefficient_mu 1.182
_exptl_absorpt_correction_T_max 0.7455
_exptl_absorpt_correction_T_min 0.7004
_exptl_absorpt_correction_type multi-scan
_exptl_absorpt_process_details SADABS
_exptl_crystal_colour YELLOW
_exptl_crystal_density_diffrn 1.668
_exptl_crystal_description PRISM
_exptl_crystal_F_000 2392
_exptl_crystal_size_max 0.250
_exptl_crystal_size_mid 0.230
_exptl_crystal_size_min 0.180
_refine_diff_density_max 1.277
_refine_diff_density_min -0.932
_refine_diff_density_rms 0.060
_refine_ls_abs_structure_details
;
 Refined as an inversion twin.
;
_refine_ls_abs_structure_Flack -0.011(17)
_refine_ls_extinction_method none
_refine_ls_goodness_of_fit_ref 1.046
_refine_ls_hydrogen_treatment mixed
_refine_ls_matrix_type full
_refine_ls_number_parameters 613
_refine_ls_number_reflns 10332
_refine_ls_number_restraints 23
_refine_ls_restrained_S_all 1.045
_refine_ls_R_factor_all 0.0203
_refine_ls_R_factor_gt 0.0199
_refine_ls_shift/su_max 0.001
_refine_ls_shift/su_mean 0.000
_refine_ls_structure_factor_coef Fsqd
_refine_ls_weighting_details 'w=1/[\s^2^(Fo^2^)+(0.0235P)^2^+6.0331P] where P=(Fo^2^+2Fc^2^)/3'
_refine_ls_weighting_scheme calc
_refine_ls_wR_factor_gt 0.0490
_refine_ls_wR_factor_ref 0.0493
_reflns_Friedel_coverage 0.997
_reflns_Friedel_fraction_full 1.000
_reflns_Friedel_fraction_max 0.996
_reflns_number_gt 10190
_reflns_number_total 10332
_reflns_threshold_expression 'I > 2\s(I)'
_cod_duplicate_entry 7216173
_cod_data_source_file c4ce00669k2.cif
_cod_data_source_block 2
_cod_depositor_comments
;
The following automatic conversions were performed:

'_exptl_absorpt_correction_type' value 'MULTI-SCAN' changed to
'multi-scan' according to
/usr/data/users/saulius/crontab/automatic-downloads/current/RSC/lib/dictionaries/cif_core.dic
dictionary named 'cif_core.dic' version 2.4.2 from 2011-04-26.

Automatic conversion script
Id: cif_fix_values 2281 2013-09-26 08:29:07Z andrius 
;
_cod_database_code 7217351
_shelx_space_group_comment
;
The symmetry employed for this shelxl refinement is uniquely defined
by the following loop, which should always be used as a source of
symmetry information in preference to the above space-group names.
They are only intended as comments.
;
_shelx_estimated_absorpt_t_min 0.757
_shelx_estimated_absorpt_t_max 0.815
_shelxl_version_number 2013-4

loop_
_space_group_symop_operation_xyz
'x, y, z'
'x, -y, z+1/2'
'x+1/2, y+1/2, z'
'x+1/2, -y+1/2, z+1/2'

loop_
_atom_site_label
_atom_site_type_symbol
_atom_site_fract_x
_atom_site_fract_y
_atom_site_fract_z
_atom_site_U_iso_or_equiv
_atom_site_adp_type
_atom_site_occupancy
_atom_site_site_symmetry_order
_atom_site_calc_flag
_atom_site_refinement_flags_posn
_atom_site_refinement_flags_adp
_atom_site_refinement_flags_occupancy
_atom_site_disorder_assembly
_atom_site_disorder_group
Pd1 Pd 0.34753(2) 0.37525(2) 1.38003(2) 0.01346(6) Uani 1 1 d . . . . .
N1 N 0.4189(2) 0.44193(12) 1.3839(3) 0.0165(6) Uani 1 1 d . . . . .
O1 O 0.4769(2) 0.36579(11) 1.5408(3) 0.0274(7) Uani 1 1 d . . . . .
O2 O 0.6039(2) 0.41480(13) 1.6831(3) 0.0408(9) Uani 1 1 d . . . . .
O3 O 0.56337(19) 0.48967(10) 1.5118(2) 0.0243(6) Uani 1 1 d . . . . .
C1 C 0.5328(3) 0.40796(16) 1.5807(4) 0.0267(9) Uani 1 1 d . . . . .
C2 C 0.5054(3) 0.45111(14) 1.4866(4) 0.0202(8) Uani 1 1 d . . . . .
C3 C 0.3933(3) 0.47741(14) 1.2903(3) 0.0178(7) Uani 1 1 d . . . . .
C4 C 0.3288(3) 0.52036(14) 1.2653(3) 0.0229(8) Uani 1 1 d . . . . .
C5 C 0.3066(4) 0.55489(18) 1.1739(4) 0.0419(12) Uani 1 1 d . . . . .
H5 H 0.2633 0.5841 1.1552 0.050 Uiso 1 1 calc R U . . .
C6 C 0.3473(5) 0.5466(2) 1.1114(4) 0.0594(19) Uani 1 1 d . . . . .
H6 H 0.3312 0.5699 1.0496 0.071 Uiso 1 1 calc R U . . .
C7 C 0.4119(5) 0.5041(2) 1.1384(5) 0.0532(16) Uani 1 1 d . . . . .
H7 H 0.4392 0.4989 1.0947 0.064 Uiso 1 1 calc R U . . .
C8 C 0.4371(3) 0.46897(17) 1.2289(4) 0.0310(10) Uani 1 1 d . . . . .
C9 C 0.2875(3) 0.53036(17) 1.3361(4) 0.0298(9) Uani 1 1 d . . . . .
H9A H 0.3387 0.5474 1.4098 0.045 Uiso 1 1 calc R U . . .
H9B H 0.2681 0.4967 1.3524 0.045 Uiso 1 1 calc R U . . .
H9C H 0.2289 0.5535 1.2924 0.045 Uiso 1 1 calc R U . . .
C10 C 0.5109(4) 0.4239(2) 1.2623(5) 0.0466(14) Uani 1 1 d . . . . .
H10A H 0.5270 0.4214 1.2049 0.070 Uiso 1 1 calc R U . . .
H10B H 0.4810 0.3906 1.2640 0.070 Uiso 1 1 calc R U . . .
H10C H 0.5721 0.4308 1.3396 0.070 Uiso 1 1 calc R U . . .
N11 N 0.2096(2) 0.37598(11) 1.2264(3) 0.0138(6) Uani 1 1 d . . . . .
O11 O 0.29490(18) 0.30546(10) 1.3981(2) 0.0178(5) Uani 1 1 d . . . . .
O12 O 0.16815(18) 0.24813(10) 1.2974(2) 0.0193(5) Uani 1 1 d . . . . .
O13 O 0.07480(19) 0.31922(10) 1.1125(2) 0.0204(5) Uani 1 1 d . . . . .
C11 C 0.2098(3) 0.29088(14) 1.3069(3) 0.0151(7) Uani 1 1 d . . . . .
C12 C 0.1577(3) 0.33075(13) 1.2040(3) 0.0149(7) Uani 1 1 d . . . . .
C13 C 0.1606(3) 0.41689(13) 1.1395(3) 0.0147(7) Uani 1 1 d . . . . .
C14 C 0.0909(3) 0.45025(13) 1.1394(3) 0.0164(7) Uani 1 1 d . . . . .
C15 C 0.0442(3) 0.49021(13) 1.0538(3) 0.0190(7) Uani 1 1 d . . . . .
H15 H -0.0021 0.5134 1.0528 0.023 Uiso 1 1 calc R U . . .
C16 C 0.0650(3) 0.49622(15) 0.9702(3) 0.0208(7) Uani 1 1 d . . . . .
H16 H 0.0336 0.5236 0.9138 0.025 Uiso 1 1 calc R U . . .
C17 C 0.1322(3) 0.46179(14) 0.9696(3) 0.0191(7) Uani 1 1 d . . . . .
H17 H 0.1450 0.4656 0.9117 0.023 Uiso 1 1 calc R U . . .
C18 C 0.1809(3) 0.42160(13) 1.0540(3) 0.0150(7) Uani 1 1 d . . . . .
C19 C 0.0634(3) 0.44200(15) 1.2253(3) 0.0218(7) Uani 1 1 d . . . . .
H19A H 0.0237 0.4096 1.2052 0.033 Uiso 1 1 calc R U . . .
H19B H 0.0243 0.4723 1.2219 0.033 Uiso 1 1 calc R U . . .
H19C H 0.1244 0.4388 1.3043 0.033 Uiso 1 1 calc R U . . .
C20 C 0.2487(3) 0.38216(14) 1.0502(4) 0.0201(7) Uani 1 1 d . . . . .
H20A H 0.2140 0.3482 1.0209 0.030 Uiso 1 1 calc R U . . .
H20B H 0.3095 0.3774 1.1289 0.030 Uiso 1 1 calc R U . . .
H20C H 0.2664 0.3954 0.9984 0.030 Uiso 1 1 calc R U . . .
Pd2 Pd -0.16866(2) 0.38369(2) 0.40012(2) 0.01122(6) Uani 1 1 d . . . . .
N21 N -0.1347(2) 0.37312(11) 0.5637(3) 0.0131(6) Uani 1 1 d . . . . .
O21 O -0.22842(19) 0.45187(9) 0.4133(2) 0.0156(5) Uani 1 1 d . . . . .
O22 O -0.2263(2) 0.50286(10) 0.5455(2) 0.0194(5) Uani 1 1 d . . . . .
O23 O -0.1404(2) 0.41930(10) 0.7032(2) 0.0201(5) Uani 1 1 d . . . . .
C21 C -0.2069(3) 0.46100(13) 0.5165(3) 0.0135(7) Uani 1 1 d . . . . .
C22 C -0.1561(2) 0.41513(13) 0.6047(3) 0.0130(6) Uani 1 1 d . . . . .
C23 C -0.0950(2) 0.32816(13) 0.6414(3) 0.0129(6) Uani 1 1 d . . . . .
C24 C -0.1622(2) 0.29388(13) 0.6447(3) 0.0151(6) Uani 1 1 d . . . . .
C25 C -0.1218(3) 0.25153(14) 0.7240(3) 0.0183(7) Uani 1 1 d . . . . .
H25 H -0.1654 0.2276 0.7265 0.022 Uiso 1 1 calc R U . . .
C26 C -0.0183(3) 0.24399(14) 0.7996(3) 0.0199(7) Uani 1 1 d . . . . .
H26 H 0.0079 0.2153 0.8530 0.024 Uiso 1 1 calc R U . . .
C27 C 0.0464(3) 0.27897(14) 0.7959(3) 0.0190(7) Uani 1 1 d . . . . .
H27 H 0.1165 0.2739 0.8476 0.023 Uiso 1 1 calc R U . . .
C28 C 0.0095(3) 0.32141(14) 0.7172(3) 0.0148(7) Uani 1 1 d . . . . .
C29 C -0.2741(3) 0.30387(15) 0.5693(3) 0.0211(8) Uani 1 1 d . . . . .
H29A H -0.3093 0.2715 0.5645 0.032 Uiso 1 1 calc R U . . .
H29B H -0.2951 0.3143 0.4908 0.032 Uiso 1 1 calc R U . . .
H29C H -0.2902 0.3323 0.6037 0.032 Uiso 1 1 calc R U . . .
C30 C 0.0783(3) 0.36149(14) 0.7163(3) 0.0189(7) Uani 1 1 d . . . . .
H30A H 0.0756 0.3949 0.7501 0.028 Uiso 1 1 calc R U . . .
H30B H 0.0569 0.3676 0.6359 0.028 Uiso 1 1 calc R U . . .
H30C H 0.1469 0.3479 0.7624 0.028 Uiso 1 1 calc R U . . .
N31 N -0.1081(2) 0.32238(11) 0.3661(3) 0.0141(6) Uani 1 1 d . . . . .
O31 O -0.22025(19) 0.40305(10) 0.2343(2) 0.0182(5) Uani 1 1 d . . . . .
O32 O -0.2365(2) 0.37005(10) 0.0757(2) 0.0222(6) Uani 1 1 d . . . . .
O33 O -0.1052(2) 0.28885(11) 0.2134(2) 0.0222(6) Uani 1 1 d . . . . .
C31 C -0.2022(3) 0.36809(13) 0.1802(3) 0.0162(7) Uani 1 1 d . . . . .
C32 C -0.1326(3) 0.32186(14) 0.2561(3) 0.0160(7) Uani 1 1 d . . . . .
C33 C -0.0388(3) 0.28312(13) 0.4465(3) 0.0145(7) Uani 1 1 d . . . . .
C34 C -0.0754(3) 0.23929(14) 0.4734(3) 0.0164(7) Uani 1 1 d . . . . .
C35 C -0.0071(3) 0.20223(14) 0.5558(3) 0.0230(8) Uani 1 1 d . . . . .
H35 H -0.0306 0.1729 0.5760 0.028 Uiso 1 1 calc R U . . .
C36 C 0.0958(3) 0.20847(16) 0.6083(4) 0.0274(9) Uani 1 1 d . . . . .
H36 H 0.1418 0.1837 0.6651 0.033 Uiso 1 1 calc R U . . .
C37 C 0.1305(3) 0.25107(16) 0.5772(4) 0.0268(8) Uani 1 1 d . . . . .
H37 H 0.2000 0.2544 0.6114 0.032 Uiso 1 1 calc R U . . .
C38 C 0.0645(3) 0.28912(14) 0.4962(3) 0.0189(7) Uani 1 1 d . . . . .
C39 C -0.1869(3) 0.23179(14) 0.4121(3) 0.0212(7) Uani 1 1 d . . . . .
H39A H -0.2173 0.2219 0.3306 0.032 Uiso 1 1 calc R U . . .
H39B H -0.2167 0.2649 0.4150 0.032 Uiso 1 1 calc R U . . .
H39C H -0.1989 0.2037 0.4511 0.032 Uiso 1 1 calc R U . . .
C40 C 0.1029(3) 0.33477(16) 0.4619(4) 0.0254(8) Uani 1 1 d . . . . .
H40A H 0.0761 0.3319 0.3790 0.038 Uiso 1 1 calc R U . . .
H40B H 0.1761 0.3336 0.5085 0.038 Uiso 1 1 calc R U . . .
H40C H 0.0814 0.3683 0.4761 0.038 Uiso 1 1 calc R U . . .
K1 K 0.10263(7) 0.06791(4) 1.39762(11) 0.0363(2) Uani 1 1 d . . . . .
K2 K -0.03338(6) 0.23381(3) 1.11258(7) 0.01870(15) Uani 1 1 d . U . . .
K3 K -0.04667(6) 0.36595(3) 0.90462(7) 0.01761(15) Uani 1 1 d . U . . .
K4 K -0.25444(5) 0.48966(3) 0.72624(6) 0.01457(14) Uani 1 1 d . U . . .
O1W O 0.0360(3) 0.17519(16) 1.3324(4) 0.0300(12) Uiso 0.757(9) 1 d D U P A 1
H1W1 H 0.088(3) 0.193(2) 1.358(5) 0.045 Uiso 0.757(9) 1 d D U P A 1
H1W2 H 0.003(4) 0.187(2) 1.356(6) 0.045 Uiso 0.757(9) 1 d D U P A 1
O1WA O 0.0759(9) 0.1531(5) 1.3029(11) 0.032(4) Uiso 0.243(9) 1 d D U P A 2
H1W3 H 0.133(7) 0.143(8) 1.326(16) 0.048 Uiso 0.243(9) 1 d D U P A 2
H1W4 H 0.067(13) 0.141(8) 1.353(12) 0.048 Uiso 0.243(9) 1 d D U P A 2
O2W O -0.16889(19) 0.31565(10) 0.9584(2) 0.0187(5) Uani 1 1 d D U . . .
H2W1 H -0.217(2) 0.2953(15) 0.914(3) 0.028 Uiso 1 1 d D U . . .
H2W2 H -0.176(3) 0.3207(18) 1.012(3) 0.028 Uiso 1 1 d D U . . .
O3W O -0.1813(2) 0.42586(10) 0.9213(2) 0.0227(5) Uani 1 1 d D U . . .
H3W1 H -0.187(4) 0.4436(14) 0.969(3) 0.034 Uiso 1 1 d D U . . .
H3W2 H -0.191(4) 0.3945(7) 0.933(4) 0.034 Uiso 1 1 d D U . . .

loop_
_atom_site_aniso_label
_atom_site_aniso_U_11
_atom_site_aniso_U_22
_atom_site_aniso_U_33
_atom_site_aniso_U_23
_atom_site_aniso_U_13
_atom_site_aniso_U_12
Pd1 0.01062(12) 0.01215(11) 0.01457(14) 0.00209(10) 0.00542(10) -0.00058(9)
N1 0.0154(14) 0.0138(14) 0.0199(17) 0.0005(12) 0.0098(14) -0.0026(11)
O1 0.0151(13) 0.0208(14) 0.0271(16) 0.0101(12) 0.0008(12) -0.0023(10)
O2 0.0220(15) 0.0376(18) 0.0306(18) 0.0139(14) -0.0040(14) -0.0120(13)
O3 0.0194(13) 0.0203(13) 0.0262(15) 0.0008(11) 0.0088(12) -0.0059(10)
C1 0.0115(17) 0.0230(19) 0.030(2) 0.0078(17) 0.0024(17) -0.0022(14)
C2 0.0146(16) 0.0183(17) 0.025(2) 0.0020(15) 0.0101(16) -0.0009(13)
C3 0.0235(18) 0.0172(16) 0.0138(18) -0.0042(13) 0.0113(15) -0.0091(14)
C4 0.032(2) 0.0155(16) 0.0144(18) -0.0012(14) 0.0092(16) -0.0036(14)
C5 0.061(3) 0.022(2) 0.024(2) 0.0042(17) 0.014(2) -0.010(2)
C6 0.107(5) 0.048(3) 0.024(3) -0.003(2) 0.038(3) -0.038(3)
C7 0.088(4) 0.057(3) 0.037(3) -0.021(2) 0.049(3) -0.043(3)
C8 0.040(2) 0.035(2) 0.032(2) -0.0193(19) 0.029(2) -0.0240(19)
C9 0.029(2) 0.029(2) 0.023(2) -0.0037(17) 0.0097(18) 0.0091(17)
C10 0.039(3) 0.057(3) 0.063(3) -0.038(3) 0.040(3) -0.022(2)
N11 0.0132(14) 0.0145(14) 0.0111(15) -0.0012(11) 0.0054(12) -0.0015(10)
O11 0.0143(12) 0.0168(12) 0.0146(13) 0.0053(10) 0.0038(11) -0.0022(9)
O12 0.0162(12) 0.0159(12) 0.0186(13) 0.0044(10) 0.0056(11) -0.0008(9)
O13 0.0173(12) 0.0190(12) 0.0149(13) 0.0025(10) 0.0033(11) -0.0036(10)
C11 0.0150(16) 0.0152(16) 0.0159(18) 0.0004(13) 0.0094(15) 0.0011(13)
C12 0.0151(15) 0.0149(16) 0.0151(17) 0.0017(13) 0.0089(14) 0.0006(13)
C13 0.0167(16) 0.0129(15) 0.0121(16) -0.0013(12) 0.0068(14) -0.0015(12)
C14 0.0196(17) 0.0171(16) 0.0129(17) -0.0007(13) 0.0095(15) -0.0003(13)
C15 0.0203(17) 0.0137(16) 0.0221(19) 0.0030(14) 0.0117(16) 0.0037(13)
C16 0.0235(18) 0.0188(17) 0.0171(19) 0.0076(14) 0.0097(16) 0.0036(14)
C17 0.0248(18) 0.0199(18) 0.0161(18) 0.0015(14) 0.0137(16) -0.0021(14)
C18 0.0182(16) 0.0125(15) 0.0140(17) -0.0004(12) 0.0089(14) -0.0010(12)
C19 0.0269(19) 0.0228(17) 0.0215(19) 0.0017(15) 0.0172(17) 0.0051(15)
C20 0.0235(19) 0.0200(17) 0.021(2) 0.0002(14) 0.0153(17) 0.0014(14)
Pd2 0.01416(12) 0.01102(10) 0.00978(12) 0.00087(10) 0.00762(10) 0.00166(10)
N21 0.0138(13) 0.0139(14) 0.0104(14) 0.0018(10) 0.0063(12) 0.0020(10)
O21 0.0205(12) 0.0138(11) 0.0130(13) 0.0031(9) 0.0099(11) 0.0048(9)
O22 0.0304(14) 0.0147(12) 0.0196(14) 0.0036(10) 0.0181(12) 0.0065(10)
O23 0.0292(14) 0.0185(12) 0.0152(13) 0.0026(10) 0.0142(11) 0.0065(10)
C21 0.0154(15) 0.0156(16) 0.0118(17) 0.0010(13) 0.0091(14) 0.0012(12)
C22 0.0141(15) 0.0151(15) 0.0093(16) -0.0004(12) 0.0063(13) 0.0009(12)
C23 0.0162(16) 0.0130(15) 0.0106(16) -0.0005(12) 0.0084(14) 0.0016(12)
C24 0.0155(16) 0.0159(15) 0.0142(17) -0.0017(13) 0.0088(14) -0.0014(13)
C25 0.0182(17) 0.0184(17) 0.0195(19) 0.0016(14) 0.0116(16) -0.0024(13)
C26 0.0227(18) 0.0173(16) 0.0173(19) 0.0037(14) 0.0100(16) 0.0035(13)
C27 0.0133(15) 0.0203(17) 0.0185(19) 0.0033(14) 0.0061(15) 0.0042(13)
C28 0.0147(15) 0.0150(16) 0.0144(17) -0.0016(13) 0.0081(14) 0.0011(12)
C29 0.0151(17) 0.0245(19) 0.023(2) 0.0012(15) 0.0104(16) -0.0024(14)
C30 0.0141(16) 0.0198(17) 0.0209(19) -0.0005(14) 0.0088(15) -0.0007(13)
N31 0.0173(14) 0.0131(13) 0.0147(15) -0.0002(11) 0.0109(13) 0.0018(11)
O31 0.0277(13) 0.0162(12) 0.0136(13) 0.0018(10) 0.0135(11) 0.0035(10)
O32 0.0327(15) 0.0212(13) 0.0152(13) 0.0006(10) 0.0152(12) 0.0025(11)
O33 0.0257(13) 0.0234(13) 0.0198(14) -0.0058(11) 0.0143(12) 0.0012(11)
C31 0.0202(17) 0.0165(17) 0.0157(18) -0.0009(13) 0.0125(16) -0.0031(13)
C32 0.0156(16) 0.0166(16) 0.0170(18) -0.0013(13) 0.0100(15) -0.0024(12)
C33 0.0145(16) 0.0138(15) 0.0150(17) -0.0019(13) 0.0082(14) 0.0017(12)
C34 0.0178(17) 0.0162(16) 0.0161(18) -0.0010(13) 0.0103(15) 0.0017(13)
C35 0.0267(19) 0.0170(16) 0.025(2) 0.0048(15) 0.0148(17) 0.0043(14)
C36 0.025(2) 0.030(2) 0.021(2) 0.0078(16) 0.0094(18) 0.0142(16)
C37 0.0147(17) 0.035(2) 0.026(2) -0.0012(17) 0.0087(16) 0.0063(15)
C38 0.0170(16) 0.0208(17) 0.0203(19) -0.0044(14) 0.0115(15) -0.0004(13)
C39 0.0185(17) 0.0220(17) 0.0195(19) 0.0008(15) 0.0088(15) -0.0055(14)
C40 0.0209(18) 0.0268(19) 0.032(2) -0.0062(17) 0.0171(18) -0.0062(15)
K1 0.0249(5) 0.0260(4) 0.0465(6) -0.0049(4) 0.0137(4) -0.0027(3)
K2 0.0166(3) 0.0168(3) 0.0217(4) -0.0065(3) 0.0104(3) -0.0027(3)
K3 0.0173(3) 0.0220(4) 0.0124(4) 0.0033(3) 0.0079(3) 0.0038(3)
K4 0.0162(3) 0.0143(3) 0.0146(4) -0.0024(3) 0.0097(3) -0.0018(3)
O2W 0.0205(12) 0.0198(12) 0.0178(13) -0.0066(10) 0.0122(11) -0.0043(10)
O3W 0.0336(15) 0.0165(12) 0.0246(15) 0.0002(11) 0.0206(13) 0.0020(11)

loop_
_atom_type_symbol
_atom_type_description
_atom_type_scat_dispersion_real
_atom_type_scat_dispersion_imag
_atom_type_scat_source
C C 0.0033 0.0016 'International Tables Vol C Tables 4.2.6.8 and 6.1.1.4'
H H 0.0000 0.0000 'International Tables Vol C Tables 4.2.6.8 and 6.1.1.4'
N N 0.0061 0.0033 'International Tables Vol C Tables 4.2.6.8 and 6.1.1.4'
O O 0.0106 0.0060 'International Tables Vol C Tables 4.2.6.8 and 6.1.1.4'
K K 0.2009 0.2494 'International Tables Vol C Tables 4.2.6.8 and 6.1.1.4'
Pd Pd -0.9988 1.0072 'International Tables Vol C Tables 4.2.6.8 and 6.1.1.4'

loop_
_geom_angle_atom_site_label_1
_geom_angle_atom_site_label_2
_geom_angle_atom_site_label_3
_geom_angle
_geom_angle_site_symmetry_1
_geom_angle_site_symmetry_3
N1 Pd1 O1 81.46(12) . .
N1 Pd1 N11 106.92(12) . .
O1 Pd1 N11 171.37(12) . .
N1 Pd1 O11 171.72(11) . .
O1 Pd1 O11 90.32(10) . .
N11 Pd1 O11 81.33(11) . .
N1 Pd1 K2 124.66(9) . 4
O1 Pd1 K2 43.65(8) . 4
N11 Pd1 K2 128.25(8) . 4
O11 Pd1 K2 47.06(7) . 4
C2 N1 C3 116.6(3) . .
C2 N1 Pd1 114.2(2) . .
C3 N1 Pd1 129.0(2) . .
C1 O1 Pd1 114.0(2) . .
C1 O1 K2 140.0(2) . 4
Pd1 O1 K2 105.65(11) . 4
C1 O2 K4 117.4(3) . 1_656
C1 O2 K1 129.2(3) . 4
K4 O2 K1 99.34(11) 1_656 4
C2 O3 K4 118.3(2) . 1_656
C2 O3 K1 139.2(3) . 3
K4 O3 K1 99.32(8) 1_656 3
O2 C1 O1 125.0(4) . .
O2 C1 C2 120.3(3) . .
O1 C1 C2 114.6(3) . .
O2 C1 K4 44.4(2) . 1_656
O1 C1 K4 161.0(3) . 1_656
C2 C1 K4 77.91(19) . 1_656
O3 C2 N1 126.7(4) . .
O3 C2 C1 119.7(3) . .
N1 C2 C1 113.6(3) . .
O3 C2 K4 43.45(19) . 1_656
N1 C2 K4 169.0(3) . 1_656
C1 C2 K4 76.47(19) . 1_656
C4 C3 C8 122.1(4) . .
C4 C3 N1 119.5(3) . .
C8 C3 N1 118.4(4) . .
C3 C4 C5 117.9(4) . .
C3 C4 C9 121.2(3) . .
C5 C4 C9 120.9(4) . .
C6 C5 C4 120.7(5) . .
C6 C5 H5 119.6 . .
C4 C5 H5 119.6 . .
C5 C6 C7 120.4(4) . .
C5 C6 H6 119.8 . .
C7 C6 H6 119.8 . .
C6 C7 C8 121.2(5) . .
C6 C7 K1 90.7(3) . 3
C8 C7 K1 74.4(3) . 3
C6 C7 H7 119.4 . .
C8 C7 H7 119.4 . .
K1 C7 H7 105.1 3 .
C7 C8 C3 117.6(5) . .
C7 C8 C10 121.5(4) . .
C3 C8 C10 120.8(4) . .
C7 C8 K1 82.5(3) . 3
C3 C8 K1 86.9(2) . 3
C10 C8 K1 99.2(3) . 3
C4 C9 H9A 109.5 . .
C4 C9 H9B 109.5 . .
H9A C9 H9B 109.5 . .
C4 C9 H9C 109.5 . .
H9A C9 H9C 109.5 . .
H9B C9 H9C 109.5 . .
C8 C10 H10A 109.5 . .
C8 C10 H10B 109.5 . .
H10A C10 H10B 109.5 . .
C8 C10 H10C 109.5 . .
H10A C10 H10C 109.5 . .
H10B C10 H10C 109.5 . .
C12 N11 C13 116.1(3) . .
C12 N11 Pd1 113.9(2) . .
C13 N11 Pd1 130.0(2) . .
C11 O11 Pd1 114.6(2) . .
C11 O11 K2 142.2(2) . 4
Pd1 O11 K2 101.55(9) . 4
C11 O12 K2 119.4(2) . .
C12 O13 K3 134.5(2) . .
C12 O13 K2 119.5(2) . .
K3 O13 K2 105.43(9) . .
O12 C11 O11 124.6(3) . .
O12 C11 C12 119.3(3) . .
O11 C11 C12 116.1(3) . .
O13 C12 N11 127.0(3) . .
O13 C12 C11 119.6(3) . .
N11 C12 C11 113.4(3) . .
C14 C13 C18 121.7(3) . .
C14 C13 N11 119.2(3) . .
C18 C13 N11 119.1(3) . .
C14 C13 K3 82.4(2) . .
C18 C13 K3 78.2(2) . .
N11 C13 K3 108.3(2) . .
C15 C14 C13 118.1(3) . .
C15 C14 C19 120.6(3) . .
C13 C14 C19 121.2(3) . .
C15 C14 K3 83.8(2) . .
C13 C14 K3 73.6(2) . .
C19 C14 K3 110.0(2) . .
C16 C15 C14 121.0(3) . .
C16 C15 H15 119.5 . .
C14 C15 H15 119.5 . .
C15 C16 C17 120.1(3) . .
C15 C16 H16 120.0 . .
C17 C16 H16 120.0 . .
C16 C17 C18 120.7(3) . .
C16 C17 K3 83.8(2) . .
C18 C17 K3 72.8(2) . .
C16 C17 H17 119.6 . .
C18 C17 H17 119.6 . .
K3 C17 H17 114.1 . .
C17 C18 C13 118.4(3) . .
C17 C18 C20 121.3(3) . .
C13 C18 C20 120.2(3) . .
C17 C18 K3 83.5(2) . .
C13 C18 K3 77.3(2) . .
C20 C18 K3 105.8(2) . .
C14 C19 H19A 109.5 . .
C14 C19 H19B 109.5 . .
H19A C19 H19B 109.5 . .
C14 C19 H19C 109.5 . .
H19A C19 H19C 109.5 . .
H19B C19 H19C 109.5 . .
C18 C20 H20A 109.5 . .
C18 C20 H20B 109.5 . .
H20A C20 H20B 109.5 . .
C18 C20 H20C 109.5 . .
H20A C20 H20C 109.5 . .
H20B C20 H20C 109.5 . .
O31 Pd2 N31 81.69(11) . .
O31 Pd2 N21 170.14(11) . .
N31 Pd2 N21 107.78(11) . .
O31 Pd2 O21 89.55(10) . .
N31 Pd2 O21 170.26(11) . .
N21 Pd2 O21 81.19(11) . .
O31 Pd2 K4 45.41(7) . 2_564
N31 Pd2 K4 123.11(8) . 2_564
N21 Pd2 K4 126.65(8) . 2_564
O21 Pd2 K4 47.22(7) . 2_564
C22 N21 C23 114.4(3) . .
C22 N21 Pd2 113.9(2) . .
C23 N21 Pd2 131.6(2) . .
C21 O21 Pd2 114.3(2) . .
C21 O21 K4 137.9(2) . 2_564
Pd2 O21 K4 100.68(10) . 2_564
C21 O22 K4 113.2(2) . .
C21 O22 K1 125.5(2) . 3_454
K4 O22 K1 97.11(8) . 3_454
C22 O23 K3 138.5(2) . .
C22 O23 K4 117.5(2) . .
K3 O23 K4 102.85(9) . .
O22 C21 O21 124.1(3) . .
O22 C21 C22 120.0(3) . .
O21 C21 C22 115.8(3) . .
O22 C21 K4 47.88(17) . .
O21 C21 K4 156.7(2) . .
C22 C21 K4 76.19(18) . .
O23 C22 N21 126.6(3) . .
O23 C22 C21 119.6(3) . .
N21 C22 C21 113.8(3) . .
O23 C22 K4 43.91(16) . .
N21 C22 K4 160.1(2) . .
C21 C22 K4 78.30(18) . .
C28 C23 C24 121.8(3) . .
C28 C23 N21 119.3(3) . .
C24 C23 N21 118.8(3) . .
C28 C23 K3 77.91(19) . .
C24 C23 K3 80.93(19) . .
N21 C23 K3 108.5(2) . .
C25 C24 C23 117.9(3) . .
C25 C24 C29 120.7(3) . .
C23 C24 C29 121.4(3) . .
C25 C24 K3 81.1(2) . .
C23 C24 K3 75.46(19) . .
C29 C24 K3 110.8(2) . .
C26 C25 C24 121.2(3) . .
C26 C25 H25 119.4 . .
C24 C25 H25 119.4 . .
C27 C26 C25 119.7(3) . .
C27 C26 H26 120.2 . .
C25 C26 H26 120.2 . .
C26 C27 C28 121.2(3) . .
C26 C27 K3 81.7(2) . .
C28 C27 K3 76.2(2) . .
C26 C27 H27 119.4 . .
C28 C27 H27 119.4 . .
K3 C27 H27 112.9 . .
C27 C28 C23 118.3(3) . .
C27 C28 C30 122.0(3) . .
C23 C28 C30 119.7(3) . .
C27 C28 K3 80.4(2) . .
C23 C28 K3 78.32(19) . .
C30 C28 K3 108.1(2) . .
C24 C29 H29A 109.5 . .
C24 C29 H29B 109.5 . .
H29A C29 H29B 109.5 . .
C24 C29 H29C 109.5 . .
H29A C29 H29C 109.5 . .
H29B C29 H29C 109.5 . .
C28 C30 H30A 109.5 . .
C28 C30 H30B 109.5 . .
H30A C30 H30B 109.5 . .
C28 C30 H30C 109.5 . .
H30A C30 H30C 109.5 . .
H30B C30 H30C 109.5 . .
C32 N31 C33 118.1(3) . .
C32 N31 Pd2 114.0(2) . .
C33 N31 Pd2 127.7(2) . .
C31 O31 Pd2 114.7(2) . .
C31 O31 K4 138.7(2) . 2_564
Pd2 O31 K4 103.09(10) . 2_564
C31 O32 K1 128.8(2) . 4_453
C32 O33 K2 169.2(2) . 1_554
O32 C31 O31 124.2(3) . .
O32 C31 C32 120.0(3) . .
O31 C31 C32 115.7(3) . .
O33 C32 N31 126.7(3) . .
O33 C32 C31 119.9(3) . .
N31 C32 C31 113.3(3) . .
C34 C33 C38 121.4(3) . .
C34 C33 N31 119.1(3) . .
C38 C33 N31 119.5(3) . .
C35 C34 C33 118.9(3) . .
C35 C34 C39 120.8(3) . .
C33 C34 C39 120.2(3) . .
C36 C35 C34 120.3(4) . .
C36 C35 H35 119.9 . .
C34 C35 H35 119.9 . .
C37 C36 C35 120.0(3) . .
C37 C36 H36 120.0 . .
C35 C36 H36 120.0 . .
C36 C37 C38 121.3(3) . .
C36 C37 H37 119.4 . .
C38 C37 H37 119.4 . .
C37 C38 C33 118.1(3) . .
C37 C38 C40 120.7(3) . .
C33 C38 C40 121.2(3) . .
C34 C39 H39A 109.5 . .
C34 C39 H39B 109.5 . .
H39A C39 H39B 109.5 . .
C34 C39 H39C 109.5 . .
H39A C39 H39C 109.5 . .
H39B C39 H39C 109.5 . .
C38 C40 H40A 109.5 . .
C38 C40 H40B 109.5 . .
H40A C40 H40B 109.5 . .
C38 C40 H40C 109.5 . .
H40A C40 H40C 109.5 . .
H40B C40 H40C 109.5 . .
O1WA K1 O3 153.6(3) . 3_445
O1WA K1 O32 77.1(3) . 4_556
O3 K1 O32 106.50(9) 3_445 4_556
O1WA K1 O22 134.4(3) . 3_546
O3 K1 O22 68.47(8) 3_445 3_546
O32 K1 O22 69.68(8) 4_556 3_546
O3 K1 O1W 132.18(11) 3_445 .
O32 K1 O1W 75.48(10) 4_556 .
O22 K1 O1W 144.03(11) 3_546 .
O1WA K1 O2 55.7(3) . 4_454
O3 K1 O2 141.85(9) 3_445 4_454
O32 K1 O2 105.14(9) 4_556 4_454
O22 K1 O2 103.99(8) 3_546 4_454
O1W K1 O2 76.46(10) . 4_454
O1WA K1 O3W 82.1(3) . 4
O3 K1 O3W 122.75(8) 3_445 4
O32 K1 O3W 59.67(7) 4_556 4
O22 K1 O3W 54.46(7) 3_546 4
O1W K1 O3W 99.95(10) . 4
O2 K1 O3W 59.39(8) 4_454 4
O1WA K1 C8 116.4(3) . 3_445
O3 K1 C8 62.46(10) 3_445 3_445
O32 K1 C8 166.40(11) 4_556 3_445
O22 K1 C8 97.87(11) 3_546 3_445
O1W K1 C8 117.59(12) . 3_445
O2 K1 C8 82.73(10) 4_454 3_445
O3W K1 C8 118.11(9) 4 3_445
O1WA K1 C7 93.8(3) . 3_445
O3 K1 C7 84.81(10) 3_445 3_445
O32 K1 C7 168.45(10) 4_556 3_445
O22 K1 C7 113.70(13) 3_546 3_445
O1W K1 C7 98.85(14) . 3_445
O2 K1 C7 63.48(10) 4_454 3_445
O3W K1 C7 112.45(11) 4 3_445
C8 K1 C7 23.11(12) 3_445 3_445
O1WA K1 K4 144.5(3) . 3_546
O3 K1 K4 39.70(6) 3_445 3_546
O32 K1 K4 69.50(6) 4_556 3_546
O22 K1 K4 41.24(5) 3_546 3_546
O1W K1 K4 130.89(9) . 3_546
O2 K1 K4 145.14(6) 4_454 3_546
O3W K1 K4 91.11(5) 4 3_546
C8 K1 K4 97.63(8) 3_445 3_546
C7 K1 K4 120.71(9) 3_445 3_546
O1WA K1 K4 88.9(3) . 4
O3 K1 K4 115.69(6) 3_445 4
O32 K1 K4 98.44(6) 4_556 4
O22 K1 K4 66.73(6) 3_546 4
O1W K1 K4 111.02(9) . 4
O2 K1 K4 38.07(6) 4_454 4
O3W K1 K4 38.79(5) 4 4
C8 K1 K4 80.81(7) 3_445 4
C7 K1 K4 73.94(10) 3_445 4
K4 K1 K4 107.31(2) 3_546 4
O1WA K1 H1W3 20.2(4) . .
O3 K1 H1W3 170(5) 3_445 .
O32 K1 H1W3 67(5) 4_556 .
O22 K1 H1W3 114.6(11) 3_546 .
O2 K1 H1W3 48(5) 4_454 .
O3W K1 H1W3 61.9(7) 4 .
C8 K1 H1W3 125(5) 3_445 .
C7 K1 H1W3 102(5) 3_445 .
K4 K1 H1W3 136(4) 3_546 .
K4 K1 H1W3 74(4) 4 .
O1WA K1 H1W4 18(3) . .
O3 K1 H1W4 137(3) 3_445 .
O32 K1 H1W4 73(6) 4_556 .
O22 K1 H1W4 141(5) 3_546 .
O2 K1 H1W4 73(3) 4_454 .
O3W K1 H1W4 95(4) 4 .
C8 K1 H1W4 120(6) 3_445 .
C7 K1 H1W4 100(6) 3_445 .
K4 K1 H1W4 132(5) 3_546 .
K4 K1 H1W4 107(3) 4 .
H1W3 K1 H1W4 35(3) . .
O33 K2 O1 143.42(10) 1_556 4_454
O33 K2 O13 93.78(8) 1_556 .
O1 K2 O13 122.51(9) 4_454 .
O33 K2 O12 94.75(8) 1_556 .
O1 K2 O12 99.80(8) 4_454 .
O13 K2 O12 59.55(7) . .
O33 K2 O11 105.69(8) 1_556 4_454
O1 K2 O11 61.85(8) 4_454 4_454
O13 K2 O11 120.49(8) . 4_454
O12 K2 O11 159.37(8) . 4_454
O33 K2 O2W 69.09(8) 1_556 .
O1 K2 O2W 124.24(8) 4_454 .
O13 K2 O2W 70.14(7) . .
O12 K2 O2W 125.95(8) . .
O11 K2 O2W 66.09(7) 4_454 .
O33 K2 O1W 74.86(10) 1_556 .
O1 K2 O1W 81.70(10) 4_454 .
O13 K2 O1W 121.09(10) . .
O12 K2 O1W 64.05(9) . .
O11 K2 O1W 118.22(10) 4_454 .
O2W K2 O1W 143.04(10) . .
O33 K2 O1WA 95.9(3) 1_556 .
O1 K2 O1WA 64.7(3) 4_454 .
O13 K2 O1WA 118.1(3) . .
O12 K2 O1WA 58.8(3) . .
O11 K2 O1WA 115.0(3) 4_454 .
O2W K2 O1WA 164.0(3) . .
O33 K2 Pd1 131.06(6) 1_556 4_454
O1 K2 Pd1 30.70(6) 4_454 4_454
O13 K2 Pd1 124.70(6) . 4_454
O12 K2 Pd1 129.12(6) . 4_454
O11 K2 Pd1 31.38(5) 4_454 4_454
O2W K2 Pd1 94.66(5) . 4_454
O1W K2 Pd1 103.06(8) . 4_454
O1WA K2 Pd1 91.1(3) . 4_454
O33 K2 K3 94.80(6) 1_556 .
O1 K2 K3 116.65(7) 4_454 .
O13 K2 K3 36.41(5) . .
O12 K2 K3 95.79(6) . .
O11 K2 K3 85.48(6) 4_454 .
O2W K2 K3 39.49(5) . .
O1W K2 K3 155.77(8) . .
O1WA K2 K3 153.1(2) . .
Pd1 K2 K3 100.21(2) 4_454 .
O33 K2 H1W1 77.2(11) 1_556 .
O1 K2 H1W1 87.8(11) 4_454 .
O13 K2 H1W1 105.4(4) . .
O12 K2 H1W1 48.2(4) . .
O11 K2 H1W1 133.4(6) 4_454 .
O2W K2 H1W1 145.4(11) . .
O1W K2 H1W1 15.9(3) . .
Pd1 K2 H1W1 113.8(9) 4_454 .
K3 K2 H1W1 141.1(5) . .
O33 K2 H2W2 52.6(3) 1_556 .
O1 K2 H2W2 135.5(6) 4_454 .
O13 K2 H2W2 75.4(8) . .
O12 K2 H2W2 122.6(8) . .
O11 K2 H2W2 74.0(7) 4_454 .
O2W K2 H2W2 16.6(3) . .
O1W K2 H2W2 126.7(4) . .
O1WA K2 H2W2 147.8(4) . .
Pd1 K2 H2W2 104.8(6) 4_454 .
K3 K2 H2W2 51.6(6) . .
H1W1 K2 H2W2 129.4(12) . .
O23 K3 O13 170.56(9) . .
O23 K3 O3W 79.10(8) . .
O13 K3 O3W 106.15(9) . .
O23 K3 O2W 116.39(8) . .
O13 K3 O2W 73.00(8) . .
O3W K3 O2W 60.55(8) . .
O23 K3 C13 119.22(9) . .
O13 K3 C13 53.06(8) . .
O3W K3 C13 96.38(9) . .
O2W K3 C13 112.66(8) . .
O23 K3 C18 101.94(9) . .
O13 K3 C18 68.95(8) . .
O3W K3 C18 111.40(9) . .
O2W K3 C18 136.55(9) . .
C13 K3 C18 24.43(8) . .
O23 K3 C28 66.55(8) . .
O13 K3 C28 109.25(9) . .
O3W K3 C28 144.29(9) . .
O2W K3 C28 126.78(8) . .
C13 K3 C28 108.40(9) . .
C18 K3 C28 85.92(9) . .
O23 K3 C23 50.85(8) . .
O13 K3 C23 127.93(8) . .
O3W K3 C23 122.22(8) . .
O2W K3 C23 113.54(8) . .
C13 K3 C23 130.11(8) . .
C18 K3 C23 106.14(8) . .
C28 K3 C23 23.76(8) . .
O23 K3 C14 111.06(8) . .
O13 K3 C14 64.23(8) . .
O3W K3 C14 72.54(9) . .
O2W K3 C14 101.51(8) . .
C13 K3 C14 23.95(8) . .
C18 K3 C14 42.55(8) . .
C28 K3 C14 128.13(8) . .
C23 K3 C14 144.83(8) . .
O23 K3 C27 89.30(8) . .
O13 K3 C27 87.64(9) . .
O3W K3 C27 160.53(9) . .
O2W K3 C27 112.70(8) . .
C13 K3 C27 102.94(9) . .
C18 K3 C27 86.14(9) . .
C28 K3 C27 23.43(8) . .
C23 K3 C27 40.92(8) . .
C14 K3 C27 126.64(9) . .
O23 K3 C17 79.27(9) . .
O13 K3 C17 91.94(8) . .
O3W K3 C17 100.54(9) . .
O2W K3 C17 149.46(8) . .
C13 K3 C17 41.55(9) . .
C18 K3 C17 23.64(8) . .
C28 K3 C17 82.95(9) . .
C23 K3 C17 96.74(8) . .
C14 K3 C17 48.10(9) . .
C27 K3 C17 92.48(9) . .
O23 K3 C24 61.64(8) . .
O13 K3 C24 121.47(8) . .
O3W K3 C24 112.82(9) . .
O2W K3 C24 89.97(8) . .
C13 K3 C24 149.59(8) . .
C18 K3 C24 127.73(8) . .
C28 K3 C24 41.84(8) . .
C23 K3 C24 23.62(8) . .
C14 K3 C24 168.44(8) . .
C27 K3 C24 47.73(8) . .
C17 K3 C24 120.35(9) . .
O23 K3 H3W2 89.9(9) . .
O13 K3 H3W2 97.1(9) . .
O3W K3 H3W2 17.6(3) . .
O2W K3 H3W2 43.0(3) . .
C13 K3 H3W2 103.3(10) . .
C18 K3 H3W2 122.9(8) . .
C28 K3 H3W2 147.0(10) . .
C23 K3 H3W2 123.2(11) . .
C14 K3 H3W2 80.9(9) . .
C27 K3 H3W2 150.3(7) . .
C17 K3 H3W2 116.5(5) . .
C24 K3 H3W2 107.2(10) . .
O23 K4 O31 120.73(8) . 2_565
O23 K4 O3 104.81(9) . 1_454
O31 K4 O3 96.38(8) 2_565 1_454
O23 K4 O2 94.00(10) . 1_454
O31 K4 O2 143.47(10) 2_565 1_454
O3 K4 O2 61.20(8) 1_454 1_454
O23 K4 O3W 78.38(8) . .
O31 K4 O3W 124.50(8) 2_565 .
O3 K4 O3W 131.01(8) 1_454 .
O2 K4 O3W 69.81(9) 1_454 .
O23 K4 O21 134.60(8) . 2_565
O31 K4 O21 61.76(7) 2_565 2_565
O3 K4 O21 120.32(8) 1_454 2_565
O2 K4 O21 102.94(10) 1_454 2_565
O3W K4 O21 68.98(8) . 2_565
O23 K4 O22 60.09(7) . .
O31 K4 O22 77.79(7) 2_565 .
O3 K4 O22 69.81(8) 1_454 .
O2 K4 O22 115.23(10) 1_454 .
O3W K4 O22 138.15(8) . .
O21 K4 O22 138.66(8) 2_565 .
O23 K4 C22 18.62(8) . .
O31 K4 C22 114.38(8) 2_565 .
O3 K4 C22 88.89(8) 1_454 .
O2 K4 C22 94.84(10) 1_454 .
O3W K4 C22 96.09(8) . .
O21 K4 C22 150.45(8) 2_565 .
O22 K4 C22 43.44(7) . .
O23 K4 C21 43.47(8) . .
O31 K4 C21 95.78(8) 2_565 .
O3 K4 C21 73.02(8) 1_454 .
O2 K4 C21 103.43(10) 1_454 .
O3W K4 C21 121.58(8) . .
O21 K4 C21 153.61(8) 2_565 .
O22 K4 C21 18.89(8) . .
C22 K4 C21 25.50(8) . .
O23 K4 C1 93.62(9) . 1_454
O31 K4 C1 135.27(9) 2_565 1_454
O3 K4 C1 43.85(9) 1_454 1_454
O2 K4 C1 18.16(10) 1_454 1_454
O3W K4 C1 87.43(9) . 1_454
O21 K4 C1 114.83(10) 2_565 1_454
O22 K4 C1 99.36(10) . 1_454
C22 K4 C1 88.73(10) . 1_454
C21 K4 C1 90.67(10) . 1_454
O23 K4 C2 99.77(9) . 1_454
O31 K4 C2 113.46(8) 2_565 1_454
O3 K4 C2 18.28(8) 1_454 1_454
O2 K4 C2 43.29(9) 1_454 1_454
O3W K4 C2 113.01(9) . 1_454
O21 K4 C2 121.41(9) 2_565 1_454
O22 K4 C2 81.04(9) . 1_454
C22 K4 C2 87.63(9) . 1_454
C21 K4 C2 78.81(9) . 1_454
C1 K4 C2 25.63(9) 1_454 1_454
O23 K4 Pd2 127.15(6) . 2_565
O31 K4 Pd2 31.50(5) 2_565 2_565
O3 K4 Pd2 118.15(6) 1_454 2_565
O2 K4 Pd2 132.45(9) 1_454 2_565
O3W K4 Pd2 93.83(6) . 2_565
O21 K4 Pd2 32.10(5) 2_565 2_565
O22 K4 Pd2 106.58(6) . 2_565
C22 K4 Pd2 131.98(6) . 2_565
C21 K4 Pd2 122.40(6) . 2_565
C1 K4 Pd2 138.66(8) 1_454 2_565
C2 K4 Pd2 130.25(6) 1_454 2_565
K1 O1W K2 130.30(15) . .
K1 O1W H1W1 105(5) . .
K2 O1W H1W1 83(5) . .
K1 O1W H1W2 116(5) . .
K2 O1W H1W2 106(5) . .
H1W1 O1W H1W2 111(4) . .
K1 O1WA K2 156.3(5) . .
K1 O1WA H1W3 72(10) . .
K2 O1WA H1W3 121(10) . .
K1 O1WA H1W4 45(10) . .
K2 O1WA H1W4 133(10) . .
H1W3 O1WA H1W4 104(4) . .
K3 O2W K2 99.57(8) . .
K3 O2W H2W1 126(3) . .
K2 O2W H2W1 96(3) . .
K3 O2W H2W2 131(3) . .
K2 O2W H2W2 83(3) . .
H2W1 O2W H2W2 102(3) . .
K4 O3W K3 98.60(9) . .
K4 O3W K1 92.22(8) . 4_454
K3 O3W K1 148.52(10) . 4_454
K4 O3W H3W1 107(3) . .
K3 O3W H3W1 143(3) . .
K1 O3W H3W1 59(3) 4_454 .
K4 O3W H3W2 135(3) . .
K3 O3W H3W2 75(3) . .
K1 O3W H3W2 76(3) 4_454 .
H3W1 O3W H3W2 103(3) . .

loop_
_geom_bond_atom_site_label_1
_geom_bond_atom_site_label_2
_geom_bond_distance
_geom_bond_site_symmetry_2
Pd1 N1 2.031(3) .
Pd1 O1 2.034(3) .
Pd1 N11 2.037(3) .
Pd1 O11 2.039(2) .
Pd1 K2 3.8366(8) 4
N1 C2 1.338(5) .
N1 C3 1.438(5) .
O1 C1 1.303(5) .
O1 K2 2.750(3) 4
O2 C1 1.235(5) .
O2 K4 2.774(3) 1_656
O2 K1 3.044(4) 4
O3 C2 1.260(4) .
O3 K4 2.762(3) 1_656
O3 K1 2.836(3) 3
C1 C2 1.564(5) .
C1 K4 3.517(4) 1_656
C2 K4 3.537(4) 1_656
C3 C4 1.409(5) .
C3 C8 1.413(5) .
C4 C5 1.414(6) .
C4 C9 1.504(6) .
C5 C6 1.383(8) .
C5 H5 0.9500 .
C6 C7 1.396(9) .
C6 H6 0.9500 .
C7 C8 1.401(7) .
C7 K1 3.539(5) 3
C7 H7 0.9500 .
C8 C10 1.523(7) .
C8 K1 3.438(4) 3
C9 H9A 0.9800 .
C9 H9B 0.9800 .
C9 H9C 0.9800 .
C10 H10A 0.9800 .
C10 H10B 0.9800 .
C10 H10C 0.9800 .
N11 C12 1.348(4) .
N11 C13 1.440(4) .
O11 C11 1.290(4) .
O11 K2 2.867(3) 4
O12 C11 1.243(4) .
O12 K2 2.811(3) .
O13 C12 1.254(4) .
O13 K3 2.680(3) .
O13 K2 2.789(3) .
C11 C12 1.552(5) .
C13 C14 1.414(5) .
C13 C18 1.417(5) .
C13 K3 3.343(4) .
C14 C15 1.411(5) .
C14 C19 1.518(5) .
C14 K3 3.454(4) .
C15 C16 1.400(5) .
C15 H15 0.9500 .
C16 C17 1.403(5) .
C16 H16 0.9500 .
C17 C18 1.408(5) .
C17 K3 3.489(4) .
C17 H17 0.9500 .
C18 C20 1.512(5) .
C18 K3 3.355(4) .
C19 H19A 0.9800 .
C19 H19B 0.9800 .
C19 H19C 0.9800 .
C20 H20A 0.9800 .
C20 H20B 0.9800 .
C20 H20C 0.9800 .
Pd2 O31 2.023(2) .
Pd2 N31 2.035(3) .
Pd2 N21 2.039(3) .
Pd2 O21 2.039(2) .
Pd2 K4 3.7713(8) 2_564
N21 C22 1.345(4) .
N21 C23 1.445(4) .
O21 C21 1.296(4) .
O21 K4 2.817(3) 2_564
O22 C21 1.238(4) .
O22 K4 2.835(3) .
O22 K1 2.858(3) 3_454
O23 C22 1.253(4) .
O23 K3 2.676(3) .
O23 K4 2.722(3) .
C21 C22 1.544(5) .
C21 K4 3.512(3) .
C22 K4 3.483(3) .
C23 C28 1.411(5) .
C23 C24 1.420(5) .
C23 K3 3.430(3) .
C24 C25 1.405(5) .
C24 C29 1.519(5) .
C24 K3 3.499(3) .
C25 C26 1.401(5) .
C25 H25 0.9500 .
C26 C27 1.399(5) .
C26 H26 0.9500 .
C27 C28 1.402(5) .
C27 K3 3.477(4) .
C27 H27 0.9500 .
C28 C30 1.518(5) .
C28 K3 3.425(3) .
C29 H29A 0.9800 .
C29 H29B 0.9800 .
C29 H29C 0.9800 .
C30 H30A 0.9800 .
C30 H30B 0.9800 .
C30 H30C 0.9800 .
N31 C32 1.351(5) .
N31 C33 1.440(4) .
O31 C31 1.301(4) .
O31 K4 2.757(3) 2_564
O32 C31 1.231(5) .
O32 K1 2.842(3) 4_453
O33 C32 1.248(4) .
O33 K2 2.681(3) 1_554
C31 C32 1.551(5) .
C33 C34 1.408(5) .
C33 C38 1.416(5) .
C34 C35 1.406(5) .
C34 C39 1.516(5) .
C35 C36 1.404(5) .
C35 H35 0.9500 .
C36 C37 1.397(6) .
C36 H36 0.9500 .
C37 C38 1.404(5) .
C37 H37 0.9500 .
C38 C40 1.516(5) .
C39 H39A 0.9800 .
C39 H39B 0.9800 .
C39 H39C 0.9800 .
C40 H40A 0.9800 .
C40 H40B 0.9800 .
C40 H40C 0.9800 .
K1 O1WA 2.433(13) .
K1 O3 2.836(3) 3_445
K1 O32 2.842(3) 4_556
K1 O22 2.858(3) 3_546
K1 O1W 2.869(4) .
K1 O2 3.044(4) 4_454
K1 O3W 3.351(3) 4
K1 C8 3.438(4) 3_445
K1 C7 3.539(5) 3_445
K1 K4 4.2670(15) 3_546
K1 K4 4.4382(14) 4
K1 H1W3 2.32(19) .
K1 H1W4 1.9(2) .
K2 O33 2.681(3) 1_556
K2 O1 2.750(3) 4_454
K2 O11 2.867(3) 4_454
K2 O2W 2.891(3) .
K2 O1W 2.991(4) .
K2 O1WA 2.999(13) .
K2 Pd1 3.8365(8) 4_454
K2 K3 4.3514(11) .
K2 H1W1 3.00(7) .
K2 H2W2 2.91(5) .
K3 O3W 2.785(3) .
K3 O2W 2.807(3) .
K3 H3W2 2.70(5) .
K4 O31 2.758(3) 2_565
K4 O3 2.762(3) 1_454
K4 O2 2.773(3) 1_454
K4 O3W 2.782(3) .
K4 O21 2.817(3) 2_565
K4 C1 3.517(4) 1_454
K4 C2 3.537(4) 1_454
K4 Pd2 3.7715(8) 2_565
O1W H1W1 0.831(15) .
O1W H1W2 0.833(14) .
O1WA H1W3 0.842(15) .
O1WA H1W4 0.842(15) .
O2W H2W1 0.839(14) .
O2W H2W2 0.836(14) .
O3W K1 3.351(3) 4_454
O3W H3W1 0.849(14) .
O3W H3W2 0.842(14) .
